data_7017124
loop_
_publ_author_name
'S\'anchez, Gregorio'
'Garc\'ia, Joaqu\'in'
'Mart\'inez, Marina'
'Kapdi, Anant R.'
'P\'erez, Jos\'e'
'Garc\'ia, Luis'
'Luis Serrano, J.'

_publ_section_title
;
 Bis(imidate)palladium(ii) complexes with labile ligands. Mimics of
 classical precursors?
;
_journal_issue 47
_journal_name_full 'Dalton transactions (Cambridge, England : 2003)'
_journal_page_first 12676
_journal_page_last 12689
_journal_paper_doi 10.1039/c1dt10426h
_journal_volume 40
_journal_year 2011
_chemical_formula_moiety 'C24 H18 N4 O6 Pd S2'
_chemical_formula_sum 'C24 H18 N4 O6 Pd S2'
_chemical_formula_weight 628.94
_chemical_name_systematic
;
?
;
_space_group_IT_number 2
_symmetry_cell_setting triclinic
_symmetry_space_group_name_Hall '-P 1'
_symmetry_space_group_name_H-M 'P -1'
_atom_sites_solution_hydrogens geom
_atom_sites_solution_primary direct
_atom_sites_solution_secondary difmap
_audit_creation_method SHELXL-97
_cell_angle_alpha 89.6280(10)
_cell_angle_beta 74.4790(10)
_cell_angle_gamma 72.6580(10)
_cell_formula_units_Z 1
_cell_length_a 7.9905(7)
_cell_length_b 8.2529(7)
_cell_length_c 10.1032(9)
_cell_measurement_temperature 100(2)
_cell_volume 610.83(9)
_computing_structure_refinement 'SHELXL-97 (Sheldrick, 1997)'
_diffrn_ambient_temperature 100(2)
_diffrn_measured_fraction_theta_full 0.000
_diffrn_measured_fraction_theta_max 0.915
_diffrn_radiation_monochromator graphite
_diffrn_radiation_source 'fine-focus sealed tube'
_diffrn_radiation_type MoK\a
_diffrn_radiation_wavelength 0.71073
_diffrn_reflns_av_R_equivalents 0.0180
_diffrn_reflns_av_sigmaI/netI 0.0206
_diffrn_reflns_limit_h_max 10
_diffrn_reflns_limit_h_min -10
_diffrn_reflns_limit_k_max 11
_diffrn_reflns_limit_k_min -11
_diffrn_reflns_limit_l_max 13
_diffrn_reflns_limit_l_min -13
_diffrn_reflns_number 7519
_diffrn_reflns_theta_full 0.50
_diffrn_reflns_theta_max 28.63
_diffrn_reflns_theta_min 2.10
_exptl_absorpt_coefficient_mu 0.980
_exptl_absorpt_correction_T_max 0.9526
_exptl_absorpt_correction_T_min 0.8670
_exptl_absorpt_correction_type multi-scan
_exptl_absorpt_process_details SADABS
_exptl_crystal_colour colourless
_exptl_crystal_density_diffrn 1.710
_exptl_crystal_density_method 'not measured'
_exptl_crystal_description prism
_exptl_crystal_F_000 316
_exptl_crystal_size_max 0.15
_exptl_crystal_size_mid 0.12
_exptl_crystal_size_min 0.05
_refine_diff_density_max 0.629
_refine_diff_density_min -0.700
_refine_diff_density_rms 0.081
_refine_ls_extinction_method none
_refine_ls_goodness_of_fit_ref 0.878
_refine_ls_hydrogen_treatment constr
_refine_ls_matrix_type full
_refine_ls_number_parameters 169
_refine_ls_number_reflns 2869
_refine_ls_number_restraints 0
_refine_ls_restrained_S_all 0.878
_refine_ls_R_factor_all 0.0232
_refine_ls_R_factor_gt 0.0226
_refine_ls_shift/su_max 0.000
_refine_ls_shift/su_mean 0.000
_refine_ls_structure_factor_coef Fsqd
_refine_ls_weighting_details 'calc w=1/[\s^2^(Fo^2^)+(0.0465P)^2^+0.5790P] where P=(Fo^2^+2Fc^2^)/3'
_refine_ls_weighting_scheme calc
_refine_ls_wR_factor_gt 0.0608
_refine_ls_wR_factor_ref 0.0613
_reflns_number_gt 2798
_reflns_number_total 2869
_reflns_threshold_expression >2sigma(I)
_cod_data_source_file c1dt10426h.txt
_cod_data_source_block compound_4c
_cod_original_sg_symbol_H-M P-1
_cod_database_code 7017124

loop_
_symmetry_equiv_pos_as_xyz
'x, y, z'
'-x, -y, -z'

loop_
_atom_site_label
_atom_site_type_symbol
_atom_site_fract_x
_atom_site_fract_y
_atom_site_fract_z
_atom_site_U_iso_or_equiv
_atom_site_adp_type
_atom_site_occupancy
_atom_site_symmetry_multiplicity
_atom_site_calc_flag
_atom_site_refinement_flags
Pd1 Pd 0.5000 0.0000 0.0000 0.01228(7) Uani 1 2 d S
N1 N 0.70758(19) -0.05789(18) -0.17531(15) 0.0153(3) Uani 1 1 d .
C1 C 0.8623(2) -0.0088(2) -0.19877(17) 0.0148(3) Uani 1 1 d .
O3 O 0.88167(17) 0.09490(16) -0.12352(13) 0.0202(3) Uani 1 1 d .
C2 C 1.0011(2) -0.1005(2) -0.32770(17) 0.0147(3) Uani 1 1 d .
C3 C 1.1779(2) -0.0943(2) -0.38087(18) 0.0181(3) Uani 1 1 d .
H3 H 1.2233 -0.0218 -0.3371 0.022 Uiso 1 1 calc R
C4 C 1.2879(2) -0.1975(2) -0.50066(19) 0.0211(3) Uani 1 1 d .
H4 H 1.4104 -0.1973 -0.5374 0.025 Uiso 1 1 calc R
C5 C 1.2197(3) -0.3008(2) -0.56674(18) 0.0204(3) Uani 1 1 d .
H5 H 1.2961 -0.3689 -0.6485 0.024 Uiso 1 1 calc R
C6 C 1.0415(2) -0.3055(2) -0.51477(18) 0.0191(3) Uani 1 1 d .
H6 H 0.9936 -0.3739 -0.5603 0.023 Uiso 1 1 calc R
C7 C 0.9371(2) -0.2064(2) -0.39386(17) 0.0153(3) Uani 1 1 d .
S1 S 0.71790(5) -0.19900(5) -0.29309(4) 0.01613(10) Uani 1 1 d .
O1 O 0.58043(18) -0.13211(19) -0.36307(14) 0.0264(3) Uani 1 1 d .
O2 O 0.72315(19) -0.36068(16) -0.23569(14) 0.0230(3) Uani 1 1 d .
N2 N 0.36873(19) 0.20885(18) -0.07906(14) 0.0145(3) Uani 1 1 d .
C8 C 0.4402(2) 0.3378(2) -0.10690(18) 0.0186(3) Uani 1 1 d .
H8 H 0.5540 0.3286 -0.0902 0.022 Uiso 1 1 calc R
C9 C 0.3513(3) 0.4839(2) -0.1594(2) 0.0230(4) Uani 1 1 d .
H9 H 0.4031 0.5741 -0.1781 0.028 Uiso 1 1 calc R
C10 C 0.1852(3) 0.4962(2) -0.1841(2) 0.0247(4) Uani 1 1 d .
H10 H 0.1224 0.5948 -0.2207 0.030 Uiso 1 1 calc R
C11 C 0.1124(2) 0.3632(3) -0.15486(19) 0.0223(4) Uani 1 1 d .
H11 H -0.0010 0.3693 -0.1710 0.027 Uiso 1 1 calc R
C12 C 0.2075(2) 0.2208(2) -0.10164(17) 0.0168(3) Uani 1 1 d .
H12 H 0.1574 0.1298 -0.0807 0.020 Uiso 1 1 calc R

loop_
_atom_site_aniso_label
_atom_site_aniso_U_11
_atom_site_aniso_U_22
_atom_site_aniso_U_33
_atom_site_aniso_U_23
_atom_site_aniso_U_13
_atom_site_aniso_U_12
Pd1 0.01023(9) 0.01250(10) 0.01386(10) 0.00162(6) -0.00366(6) -0.00286(6)
N1 0.0135(6) 0.0161(6) 0.0166(7) -0.0005(5) -0.0038(5) -0.0055(5)
C1 0.0131(7) 0.0146(7) 0.0165(7) 0.0038(6) -0.0051(6) -0.0029(6)
O3 0.0188(6) 0.0213(6) 0.0209(6) -0.0029(5) -0.0043(5) -0.0078(5)
C2 0.0148(7) 0.0133(7) 0.0158(7) 0.0031(6) -0.0058(6) -0.0028(6)
C3 0.0154(8) 0.0178(8) 0.0214(8) 0.0026(6) -0.0049(6) -0.0057(6)
C4 0.0155(8) 0.0218(8) 0.0231(9) 0.0040(7) -0.0018(7) -0.0047(7)
C5 0.0202(8) 0.0191(8) 0.0168(8) -0.0002(6) -0.0006(7) -0.0027(7)
C6 0.0224(9) 0.0182(8) 0.0173(8) 0.0019(6) -0.0055(7) -0.0072(7)
C7 0.0137(7) 0.0166(7) 0.0158(7) 0.0034(6) -0.0046(6) -0.0043(6)
S1 0.0141(2) 0.0192(2) 0.0164(2) -0.00037(15) -0.00420(15) -0.00711(16)
O1 0.0185(6) 0.0385(8) 0.0261(7) 0.0000(6) -0.0113(5) -0.0097(6)
O2 0.0261(7) 0.0197(6) 0.0238(7) -0.0005(5) -0.0013(5) -0.0127(5)
N2 0.0134(6) 0.0145(6) 0.0143(6) 0.0008(5) -0.0034(5) -0.0026(5)
C8 0.0162(8) 0.0189(8) 0.0204(8) 0.0021(6) -0.0045(6) -0.0057(6)
C9 0.0224(9) 0.0176(8) 0.0287(9) 0.0063(7) -0.0053(7) -0.0075(7)
C10 0.0242(9) 0.0203(8) 0.0282(9) 0.0088(7) -0.0095(8) -0.0027(7)
C11 0.0179(8) 0.0251(8) 0.0250(9) 0.0048(7) -0.0105(7) -0.0043(7)
C12 0.0156(8) 0.0178(8) 0.0176(8) 0.0013(6) -0.0056(6) -0.0050(6)

loop_
_atom_type_symbol
_atom_type_description
_atom_type_scat_dispersion_real
_atom_type_scat_dispersion_imag
_atom_type_scat_source
C C 0.0033 0.0016 'International Tables Vol C Tables 4.2.6.8 and 6.1.1.4'
H H 0.0000 0.0000 'International Tables Vol C Tables 4.2.6.8 and 6.1.1.4'
N N 0.0061 0.0033 'International Tables Vol C Tables 4.2.6.8 and 6.1.1.4'
O O 0.0106 0.0060 'International Tables Vol C Tables 4.2.6.8 and 6.1.1.4'
Pd Pd -0.9988 1.0072 'International Tables Vol C Tables 4.2.6.8 and 6.1.1.4'
S S 0.1246 0.1234 'International Tables Vol C Tables 4.2.6.8 and 6.1.1.4'

loop_
_geom_angle_atom_site_label_1
_geom_angle_atom_site_label_2
_geom_angle_atom_site_label_3
_geom_angle
_geom_angle_site_symmetry_1
_geom_angle_site_symmetry_3
N2 Pd1 N2 180 2_655 .
N2 Pd1 N1 89.69(6) 2_655 .
N2 Pd1 N1 90.31(6) . .
N2 Pd1 N1 90.31(6) 2_655 2_655
N2 Pd1 N1 89.69(6) . 2_655
N1 Pd1 N1 180 . 2_655
C1 N1 S1 113.74(12) . .
C1 N1 Pd1 125.33(11) . .
S1 N1 Pd1 120.14(8) . .
O3 C1 N1 123.91(16) . .
O3 C1 C2 125.45(15) . .
N1 C1 C2 110.64(14) . .
C7 C2 C3 119.92(16) . .
C7 C2 C1 112.10(15) . .
C3 C2 C1 127.94(15) . .
C2 C3 C4 118.28(16) . .
C5 C4 C3 120.81(17) . .
C6 C5 C4 121.05(16) . .
C7 C6 C5 117.13(16) . .
C6 C7 C2 122.76(16) . .
C6 C7 S1 128.57(13) . .
C2 C7 S1 108.55(12) . .
O1 S1 O2 116.31(9) . .
O1 S1 N1 110.86(8) . .
O2 S1 N1 110.39(8) . .
O1 S1 C7 112.49(8) . .
O2 S1 C7 109.88(8) . .
N1 S1 C7 94.88(8) . .
C12 N2 C8 119.78(15) . .
C12 N2 Pd1 119.87(11) . .
C8 N2 Pd1 120.33(12) . .
N2 C8 C9 121.46(16) . .
C10 C9 C8 118.97(17) . .
C11 C10 C9 119.23(17) . .
C10 C11 C12 119.05(17) . .
N2 C12 C11 121.51(16) . .

loop_
_geom_bond_atom_site_label_1
_geom_bond_atom_site_label_2
_geom_bond_distance
_geom_bond_site_symmetry_2
Pd1 N2 2.0154(14) 2_655
Pd1 N2 2.0154(14) .
Pd1 N1 2.0206(14) .
Pd1 N1 2.0206(14) 2_655
N1 C1 1.374(2) .
N1 S1 1.6393(14) .
C1 O3 1.219(2) .
C1 C2 1.496(2) .
C2 C7 1.389(2) .
C2 C3 1.387(2) .
C3 C4 1.400(3) .
C4 C5 1.395(3) .
C5 C6 1.392(3) .
C6 C7 1.385(2) .
C7 S1 1.7582(17) .
S1 O1 1.4354(14) .
S1 O2 1.4450(13) .
N2 C12 1.342(2) .
N2 C8 1.345(2) .
C8 C9 1.386(2) .
C9 C10 1.389(3) .
C10 C11 1.384(3) .
C11 C12 1.388(2) .
